data_4022979
loop_
_publ_author_name
'Jonathan H. Chong'
'Mark J. MacLachlan'

_publ_section_title
;
 Synthesis and Structural Investigation of New Triptycene-Based
 Ligands: En Route to Shape-Persistent Dendrimers and Macrocycles
 with Large Free Volume
;
_journal_name_full 'Journal of Organic Chemistry'
_journal_page_first 8683
_journal_page_last 8690
_journal_paper_doi 10.1021/jo701297q
_journal_volume 72
_journal_year 2007
_chemical_formula_sum 'C26 H14 N6'
_chemical_formula_weight 410.43
_chemical_name_systematic
;
 ?
;
_space_group_IT_number 14
_symmetry_cell_setting monoclinic
_symmetry_space_group_name_Hall '-P 2yn'
_symmetry_space_group_name_H-M 'P 1 21/n 1'
_atom_sites_solution_hydrogens geom
_atom_sites_solution_primary direct
_atom_sites_solution_secondary difmap
_audit_creation_method SHELXL-97
_cell_angle_alpha 90.00
_cell_angle_beta 96.992(4)
_cell_angle_gamma 90.00
_cell_formula_units_Z 4
_cell_length_a 12.0429(10)
_cell_length_b 12.7446(12)
_cell_length_c 12.5790(10)
_cell_measurement_reflns_used 27759
_cell_measurement_temperature 173(2)
_cell_measurement_theta_max 26.341
_cell_measurement_theta_min 2.2105
_cell_volume 1916.3(3)
_computing_structure_refinement 'SHELXL-97 (Sheldrick, 1997)'
_diffrn_ambient_temperature 293(2)
_diffrn_measured_fraction_theta_full 0.998
_diffrn_measured_fraction_theta_max 0.998
_diffrn_radiation_monochromator graphite
_diffrn_radiation_source 'fine-focus sealed tube'
_diffrn_radiation_type MoK\a
_diffrn_radiation_wavelength 0.71073
_diffrn_reflns_av_R_equivalents 0.0481
_diffrn_reflns_av_sigmaI/netI 0.0463
_diffrn_reflns_limit_h_max 15
_diffrn_reflns_limit_h_min -15
_diffrn_reflns_limit_k_max 16
_diffrn_reflns_limit_k_min -16
_diffrn_reflns_limit_l_max 16
_diffrn_reflns_limit_l_min -16
_diffrn_reflns_number 26837
_diffrn_reflns_theta_full 27.85
_diffrn_reflns_theta_max 27.85
_diffrn_reflns_theta_min 2.21
_exptl_absorpt_coefficient_mu 0.089
_exptl_absorpt_correction_T_max 0.991
_exptl_absorpt_correction_T_min 0.820
_exptl_absorpt_correction_type multi-scan
_exptl_crystal_colour colourless
_exptl_crystal_density_diffrn 1.423
_exptl_crystal_density_method 'not measured'
_exptl_crystal_description prism
_exptl_crystal_F_000 848
_exptl_crystal_size_max 0.25
_exptl_crystal_size_mid 0.15
_exptl_crystal_size_min 0.10
_refine_diff_density_max 0.209
_refine_diff_density_min -0.186
_refine_diff_density_rms 0.042
_refine_ls_extinction_method none
_refine_ls_goodness_of_fit_ref 1.007
_refine_ls_hydrogen_treatment mixed
_refine_ls_matrix_type full
_refine_ls_number_parameters 345
_refine_ls_number_reflns 4554
_refine_ls_number_restraints 0
_refine_ls_restrained_S_all 1.007
_refine_ls_R_factor_all 0.0760
_refine_ls_R_factor_gt 0.0416
_refine_ls_shift/su_max 0.000
_refine_ls_shift/su_mean 0.000
_refine_ls_structure_factor_coef Fsqd
_refine_ls_weighting_details 'calc w=1/[\s^2^(Fo^2^)+(0.0473P)^2^+0.3457P] where P=(Fo^2^+2Fc^2^)/3'
_refine_ls_weighting_scheme calc
_refine_ls_wR_factor_gt 0.0924
_refine_ls_wR_factor_ref 0.1053
_reflns_number_gt 3002
_reflns_number_total 4554
_reflns_threshold_expression >2sigma(I)
_cod_data_source_file jo701297q-File005.cif
_cod_data_source_block mm028
_cod_original_sg_symbol_H-M 'P 21/n'
_cod_database_code 4022979

loop_
_symmetry_equiv_pos_as_xyz
'x, y, z'
'-x+1/2, y+1/2, -z+1/2'
'-x, -y, -z'
'x-1/2, -y-1/2, z-1/2'

loop_
_atom_site_label
_atom_site_type_symbol
_atom_site_fract_x
_atom_site_fract_y
_atom_site_fract_z
_atom_site_U_iso_or_equiv
_atom_site_adp_type
_atom_site_occupancy
_atom_site_symmetry_multiplicity
_atom_site_calc_flag
N2 N 0.07311(11) 0.15329(10) 0.36574(10) 0.0340(3) Uani 1 1 d
N4 N 0.38669(10) -0.43539(10) 0.50525(10) 0.0317(3) Uani 1 1 d
N1 N -0.14030(11) 0.07115(11) 0.39612(10) 0.0359(3) Uani 1 1 d
N3 N 0.17963(10) -0.51633(11) 0.55409(9) 0.0326(3) Uani 1 1 d
C12 C 0.28691(11) -0.39967(11) 0.45297(11) 0.0248(3) Uani 1 1 d
N5 N -0.08624(12) -0.41582(11) -0.09704(10) 0.0390(3) Uani 1 1 d
C13 C 0.08174(12) -0.40303(12) 0.41998(11) 0.0251(3) Uani 1 1 d
C24 C 0.11303(12) -0.25108(12) 0.13986(11) 0.0267(3) Uani 1 1 d
C15 C 0.08593(11) -0.32646(11) 0.34479(11) 0.0237(3) Uani 1 1 d
C16 C 0.19041(11) -0.28395(11) 0.32244(10) 0.0238(3) Uani 1 1 d
C14 C 0.28897(12) -0.32084(12) 0.37440(11) 0.0252(3) Uani 1 1 d
C21 C -0.05872(13) -0.34615(12) 0.08177(12) 0.0294(3) Uani 1 1 d
C7 C -0.00524(11) -0.15968(12) 0.29848(10) 0.0252(3) Uani 1 1 d
C3 C -0.06000(12) 0.00923(12) 0.35893(11) 0.0276(3) Uani 1 1 d
C11 C 0.18360(12) -0.44081(11) 0.47681(11) 0.0253(3) Uani 1 1 d
C4 C 0.04609(12) 0.05057(12) 0.34271(11) 0.0276(3) Uani 1 1 d
C25 C -0.01446(12) -0.27698(12) 0.27604(11) 0.0257(3) Uani 1 1 d
N6 N 0.12716(12) -0.33651(12) -0.13402(10) 0.0435(4) Uani 1 1 d
C8 C 0.10040(11) -0.11710(12) 0.27916(11) 0.0258(3) Uani 1 1 d
C5 C -0.08459(12) -0.09809(12) 0.33721(11) 0.0278(3) Uani 1 1 d
C9 C 0.27687(13) -0.54785(14) 0.60316(12) 0.0348(4) Uani 1 1 d
C26 C 0.17716(12) -0.19858(12) 0.23776(11) 0.0257(3) Uani 1 1 d
C23 C 0.00811(11) -0.29315(11) 0.16013(11) 0.0258(3) Uani 1 1 d
C6 C 0.12607(12) -0.01493(12) 0.30175(11) 0.0275(3) Uani 1 1 d
C19 C -0.02009(13) -0.36086(12) -0.01950(12) 0.0315(4) Uani 1 1 d
C20 C 0.08540(13) -0.32081(13) -0.03848(11) 0.0325(4) Uani 1 1 d
C1 C -0.11075(14) 0.16901(14) 0.41845(13) 0.0388(4) Uani 1 1 d
C10 C 0.37960(13) -0.50797(13) 0.57788(12) 0.0337(4) Uani 1 1 d
C2 C -0.00476(15) 0.20910(14) 0.40419(13) 0.0382(4) Uani 1 1 d
C22 C 0.15209(13) -0.26488(13) 0.04338(11) 0.0307(3) Uani 1 1 d
C18 C 0.06192(18) -0.39236(16) -0.20553(14) 0.0485(5) Uani 1 1 d
C17 C -0.04323(17) -0.43032(15) -0.18742(14) 0.0461(5) Uani 1 1 d
H14 H 0.3614(13) -0.2945(12) 0.3578(11) 0.028(4) Uiso 1 1 d
H6 H 0.1974(13) 0.0143(12) 0.2906(11) 0.028(4) Uiso 1 1 d
H26 H 0.2498(13) -0.1683(12) 0.2206(11) 0.028(4) Uiso 1 1 d
H25 H -0.0852(12) -0.3075(11) 0.2921(10) 0.022(4) Uiso 1 1 d
H21 H -0.1295(13) -0.3765(12) 0.0972(12) 0.031(4) Uiso 1 1 d
H5 H -0.1583(13) -0.1274(12) 0.3519(11) 0.026(4) Uiso 1 1 d
H13 H 0.0121(13) -0.4330(12) 0.4344(11) 0.026(4) Uiso 1 1 d
H22 H 0.2258(14) -0.2379(12) 0.0287(12) 0.035(4) Uiso 1 1 d
H1 H -0.1688(14) 0.2150(14) 0.4443(13) 0.047(5) Uiso 1 1 d
H9 H 0.2761(13) -0.6033(13) 0.6583(13) 0.037(4) Uiso 1 1 d
H18 H 0.0912(16) -0.4077(14) -0.2745(16) 0.058(5) Uiso 1 1 d
H2 H 0.0145(14) 0.2844(15) 0.4247(13) 0.046(5) Uiso 1 1 d
H17 H -0.0888(14) -0.4732(14) -0.2466(14) 0.048(5) Uiso 1 1 d
H10 H 0.4515(14) -0.5366(13) 0.6164(13) 0.043(5) Uiso 1 1 d

loop_
_atom_site_aniso_label
_atom_site_aniso_U_11
_atom_site_aniso_U_22
_atom_site_aniso_U_33
_atom_site_aniso_U_23
_atom_site_aniso_U_13
_atom_site_aniso_U_12
N2 0.0389(8) 0.0305(8) 0.0322(7) -0.0027(6) 0.0024(6) 0.0008(6)
N4 0.0250(7) 0.0390(8) 0.0303(7) -0.0004(6) -0.0002(5) 0.0034(6)
N1 0.0339(7) 0.0406(9) 0.0332(7) -0.0057(6) 0.0038(6) 0.0065(6)
N3 0.0287(7) 0.0393(8) 0.0290(7) 0.0052(6) 0.0005(5) -0.0011(6)
C12 0.0218(7) 0.0294(8) 0.0226(7) -0.0050(6) 0.0004(5) 0.0017(6)
N5 0.0454(8) 0.0315(8) 0.0360(8) -0.0064(6) -0.0121(6) 0.0109(6)
C13 0.0214(7) 0.0277(8) 0.0261(7) -0.0033(6) 0.0030(6) -0.0036(6)
C24 0.0242(7) 0.0262(8) 0.0289(7) 0.0041(6) -0.0003(6) 0.0056(6)
C15 0.0204(7) 0.0264(8) 0.0238(7) -0.0041(6) 0.0005(5) -0.0012(6)
C16 0.0230(7) 0.0253(8) 0.0230(7) -0.0042(6) 0.0021(5) -0.0009(6)
C14 0.0205(7) 0.0278(8) 0.0274(7) -0.0046(6) 0.0029(6) -0.0007(6)
C21 0.0258(8) 0.0267(9) 0.0337(8) 0.0027(6) -0.0042(6) 0.0043(6)
C7 0.0225(7) 0.0293(8) 0.0231(7) 0.0023(6) 0.0001(5) 0.0005(6)
C3 0.0272(8) 0.0325(9) 0.0226(7) 0.0004(6) 0.0007(6) 0.0038(6)
C11 0.0252(7) 0.0277(8) 0.0226(7) -0.0020(6) 0.0014(6) -0.0007(6)
C4 0.0298(8) 0.0297(9) 0.0223(7) 0.0017(6) -0.0006(6) 0.0007(7)
C25 0.0177(7) 0.0299(8) 0.0294(7) 0.0017(6) 0.0020(5) -0.0014(6)
N6 0.0505(9) 0.0511(9) 0.0282(7) 0.0001(6) 0.0018(6) 0.0169(7)
C8 0.0239(7) 0.0292(9) 0.0240(7) 0.0033(6) 0.0010(6) 0.0018(6)
C5 0.0231(8) 0.0342(9) 0.0256(7) 0.0013(6) 0.0010(6) 0.0002(7)
C9 0.0327(9) 0.0417(10) 0.0293(8) 0.0067(7) 0.0002(6) 0.0019(7)
C26 0.0207(7) 0.0291(8) 0.0275(7) -0.0002(6) 0.0032(6) -0.0013(6)
C23 0.0235(7) 0.0245(8) 0.0284(7) 0.0023(6) -0.0009(6) 0.0049(6)
C6 0.0244(8) 0.0312(9) 0.0266(7) 0.0036(6) 0.0023(6) -0.0029(7)
C19 0.0348(9) 0.0268(9) 0.0302(8) 0.0003(6) -0.0075(6) 0.0115(7)
C20 0.0365(9) 0.0336(9) 0.0263(8) 0.0029(7) -0.0006(6) 0.0141(7)
C1 0.0390(10) 0.0397(11) 0.0377(9) -0.0083(8) 0.0042(7) 0.0082(8)
C10 0.0271(8) 0.0432(10) 0.0296(8) 0.0033(7) -0.0018(6) 0.0049(7)
C2 0.0463(10) 0.0330(10) 0.0347(9) -0.0052(7) 0.0027(7) 0.0026(8)
C22 0.0295(8) 0.0334(9) 0.0286(8) 0.0038(6) 0.0019(6) 0.0074(7)
C18 0.0633(13) 0.0514(12) 0.0291(9) -0.0038(8) -0.0011(9) 0.0221(10)
C17 0.0592(12) 0.0406(11) 0.0341(9) -0.0087(8) -0.0116(8) 0.0191(9)

loop_
_atom_type_symbol
_atom_type_description
_atom_type_scat_dispersion_real
_atom_type_scat_dispersion_imag
_atom_type_scat_source
C C 0.0033 0.0016 'International Tables Vol C Tables 4.2.6.8 and 6.1.1.4'
H H 0.0000 0.0000 'International Tables Vol C Tables 4.2.6.8 and 6.1.1.4'
N N 0.0061 0.0033 'International Tables Vol C Tables 4.2.6.8 and 6.1.1.4'

loop_
_geom_angle_atom_site_label_1
_geom_angle_atom_site_label_2
_geom_angle_atom_site_label_3
_geom_angle
C2 N2 C4 115.62(14)
C10 N4 C12 116.10(13)
C1 N1 C3 115.67(14)
C9 N3 C11 116.08(13)
N4 C12 C14 118.79(13)
N4 C12 C11 121.02(13)
C14 C12 C11 120.18(13)
C17 N5 C19 115.40(16)
C15 C13 C11 119.14(13)
C15 C13 H13 121.6(9)
C11 C13 H13 119.3(9)
C22 C24 C23 121.33(14)
C22 C24 C26 125.34(13)
C23 C24 C26 113.17(12)
C13 C15 C16 121.02(13)
C13 C15 C25 126.29(13)
C16 C15 C25 112.69(12)
C14 C16 C15 120.64(13)
C14 C16 C26 126.40(13)
C15 C16 C26 112.96(12)
C16 C14 C12 119.43(13)
C16 C14 H14 121.6(8)
C12 C14 H14 119.0(8)
C23 C21 C19 118.79(14)
C23 C21 H21 120.2(9)
C19 C21 H21 120.9(9)
C5 C7 C8 121.05(14)
C5 C7 C25 126.12(13)
C8 C7 C25 112.78(12)
N1 C3 C5 118.70(13)
N1 C3 C4 121.26(14)
C5 C3 C4 120.03(13)
N3 C11 C12 121.12(13)
N3 C11 C13 119.32(13)
C12 C11 C13 119.56(13)
N2 C4 C6 118.98(13)
N2 C4 C3 121.23(13)
C6 C4 C3 119.79(14)
C7 C25 C23 106.95(12)
C7 C25 C15 105.33(11)
C23 C25 C15 105.24(11)
C7 C25 H25 113.4(8)
C23 C25 H25 113.8(8)
C15 C25 H25 111.5(8)
C18 N6 C20 114.94(16)
C6 C8 C7 120.78(13)
C6 C8 C26 126.29(13)
C7 C8 C26 112.86(13)
C7 C5 C3 118.82(14)
C7 C5 H5 121.6(9)
C3 C5 H5 119.6(8)
N3 C9 C10 122.60(15)
N3 C9 H9 117.5(9)
C10 C9 H9 119.9(9)
C16 C26 C8 105.38(11)
C16 C26 C24 104.58(12)
C8 C26 C24 107.83(11)
C16 C26 H26 114.0(8)
C8 C26 H26 113.1(9)
C24 C26 H26 111.3(8)
C21 C23 C24 120.83(13)
C21 C23 C25 126.48(13)
C24 C23 C25 112.62(12)
C8 C6 C4 119.49(14)
C8 C6 H6 121.7(9)
C4 C6 H6 118.9(9)
N5 C19 C20 121.24(14)
N5 C19 C21 118.62(15)
C20 C19 C21 120.14(14)
N6 C20 C19 121.80(15)
N6 C20 C22 118.25(15)
C19 C20 C22 119.93(13)
N1 C1 C2 122.84(15)
N1 C1 H1 116.4(10)
C2 C1 H1 120.7(10)
N4 C10 C9 123.06(14)
N4 C10 H10 117.8(9)
C9 C10 H10 119.2(9)
N2 C2 C1 123.32(16)
N2 C2 H2 117.0(9)
C1 C2 H2 119.6(9)
C24 C22 C20 118.95(15)
C24 C22 H22 122.3(9)
C20 C22 H22 118.7(9)
N6 C18 C17 123.21(17)
N6 C18 H18 117.0(11)
C17 C18 H18 119.8(11)
N5 C17 C18 123.37(17)
N5 C17 H17 117.9(9)
C18 C17 H17 118.7(9)

loop_
_geom_bond_atom_site_label_1
_geom_bond_atom_site_label_2
_geom_bond_distance
N2 C2 1.315(2)
N2 C4 1.371(2)
N4 C10 1.310(2)
N4 C12 1.3752(18)
N1 C1 1.318(2)
N1 C3 1.3736(19)
N3 C9 1.3182(19)
N3 C11 1.3730(18)
C12 C14 1.412(2)
C12 C11 1.416(2)
N5 C17 1.318(2)
N5 C19 1.3739(19)
C13 C15 1.364(2)
C13 C11 1.426(2)
C13 H13 0.958(15)
C24 C22 1.365(2)
C24 C23 1.424(2)
C24 C26 1.526(2)
C15 C16 1.4290(19)
C15 C25 1.534(2)
C16 C14 1.367(2)
C16 C26 1.517(2)
C14 H14 0.981(15)
C21 C23 1.372(2)
C21 C19 1.421(2)
C21 H21 0.977(16)
C7 C5 1.371(2)
C7 C8 1.4308(19)
C7 C25 1.523(2)
C3 C5 1.419(2)
C3 C4 1.420(2)
C4 C6 1.418(2)
C25 C23 1.5293(19)
C25 H25 0.980(14)
N6 C18 1.327(2)
N6 C20 1.3726(19)
C8 C6 1.360(2)
C8 C26 1.524(2)
C5 H5 1.001(15)
C9 C10 1.409(2)
C9 H9 0.991(16)
C26 H26 1.004(15)
C6 H6 0.962(15)
C19 C20 1.416(2)
C20 C22 1.419(2)
C1 C2 1.406(2)
C1 H1 0.997(17)
C10 H10 1.008(17)
C2 H2 1.014(18)
C22 H22 0.989(16)
C18 C17 1.400(3)
C18 H18 0.995(19)
C17 H17 1.027(18)

loop_
_geom_torsion_atom_site_label_1
_geom_torsion_atom_site_label_2
_geom_torsion_atom_site_label_3
_geom_torsion_atom_site_label_4
_geom_torsion
C10 N4 C12 C14 179.50(13)
C10 N4 C12 C11 -0.6(2)
C11 C13 C15 C16 0.0(2)
C11 C13 C15 C25 179.76(13)
C13 C15 C16 C14 1.5(2)
C25 C15 C16 C14 -178.32(13)
C13 C15 C16 C26 -179.06(13)
C25 C15 C16 C26 1.15(16)
C15 C16 C14 C12 -1.8(2)
C26 C16 C14 C12 178.84(13)
N4 C12 C14 C16 -179.44(13)
C11 C12 C14 C16 0.7(2)
C1 N1 C3 C5 177.59(14)
C1 N1 C3 C4 -2.1(2)
C9 N3 C11 C12 -0.4(2)
C9 N3 C11 C13 179.79(14)
N4 C12 C11 N3 1.1(2)
C14 C12 C11 N3 -178.98(13)
N4 C12 C11 C13 -179.11(13)
C14 C12 C11 C13 0.8(2)
C15 C13 C11 N3 178.68(13)
C15 C13 C11 C12 -1.1(2)
C2 N2 C4 C6 -179.49(13)
C2 N2 C4 C3 0.6(2)
N1 C3 C4 N2 1.4(2)
C5 C3 C4 N2 -178.26(13)
N1 C3 C4 C6 -178.47(13)
C5 C3 C4 C6 1.9(2)
C5 C7 C25 C23 126.21(14)
C8 C7 C25 C23 -56.36(15)
C5 C7 C25 C15 -122.17(14)
C8 C7 C25 C15 55.26(14)
C13 C15 C25 C7 123.16(15)
C16 C15 C25 C7 -57.06(15)
C13 C15 C25 C23 -124.01(15)
C16 C15 C25 C23 55.77(15)
C5 C7 C8 C6 2.0(2)
C25 C7 C8 C6 -175.63(13)
C5 C7 C8 C26 179.20(12)
C25 C7 C8 C26 1.62(16)
C8 C7 C5 C3 -0.5(2)
C25 C7 C5 C3 176.71(13)
N1 C3 C5 C7 178.98(13)
C4 C3 C5 C7 -1.3(2)
C11 N3 C9 C10 -0.7(2)
C14 C16 C26 C8 -124.66(15)
C15 C16 C26 C8 55.91(15)
C14 C16 C26 C24 121.78(15)
C15 C16 C26 C24 -57.64(14)
C6 C8 C26 C16 119.35(15)
C7 C8 C26 C16 -57.72(14)
C6 C8 C26 C24 -129.38(15)
C7 C8 C26 C24 53.55(15)
C22 C24 C26 C16 -117.77(15)
C23 C24 C26 C16 57.74(15)
C22 C24 C26 C8 130.43(15)
C23 C24 C26 C8 -54.07(16)
C19 C21 C23 C24 1.6(2)
C19 C21 C23 C25 -174.89(14)
C22 C24 C23 C21 -2.1(2)
C26 C24 C23 C21 -177.82(13)
C22 C24 C23 C25 174.86(13)
C26 C24 C23 C25 -0.85(17)
C7 C25 C23 C21 -127.32(15)
C15 C25 C23 C21 120.99(15)
C7 C25 C23 C24 55.91(15)
C15 C25 C23 C24 -55.77(15)
C7 C8 C6 C4 -1.4(2)
C26 C8 C6 C4 -178.26(13)
N2 C4 C6 C8 179.65(13)
C3 C4 C6 C8 -0.5(2)
C17 N5 C19 C20 1.7(2)
C17 N5 C19 C21 -177.25(14)
C23 C21 C19 N5 178.69(13)
C23 C21 C19 C20 -0.3(2)
C18 N6 C20 C19 -0.6(2)
C18 N6 C20 C22 177.87(15)
N5 C19 C20 N6 -1.2(2)
C21 C19 C20 N6 177.77(14)
N5 C19 C20 C22 -179.64(14)
C21 C19 C20 C22 -0.7(2)
C3 N1 C1 C2 0.9(2)
C12 N4 C10 C9 -0.5(2)
N3 C9 C10 N4 1.2(3)
C4 N2 C2 C1 -1.9(2)
N1 C1 C2 N2 1.2(3)
C23 C24 C22 C20 1.1(2)
C26 C24 C22 C20 176.25(13)
N6 C20 C22 C24 -178.25(14)
C19 C20 C22 C24 0.3(2)
C20 N6 C18 C17 1.8(2)
C19 N5 C17 C18 -0.5(2)
N6 C18 C17 N5 -1.3(3)
